data_1007028
loop_
_publ_author_name
'Laugt, M'
'Durif, A'

_publ_section_title
;
Structure cristalline de l'hexametaphosphate de cuivrelithium, C U L
P~6~ O~18~
;
_journal_coden_ASTM ACBCAR
_journal_name_full 'Acta Crystallographica B (24,1968-38,1982)'
_journal_page_first 2118
_journal_page_last 2121
_journal_paper_doi 10.1107/S0567740874006571
_journal_volume 30
_journal_year 1974
_chemical_formula_structural 'Cu2 Li2 P6 O18'
_chemical_formula_sum 'Cu2 Li2 O18 P6'
_chemical_name_systematic 'Dicopper dilithium cyclo-hexaphosphate'
_space_group_IT_number 2
_symmetry_cell_setting triclinic
_symmetry_Int_Tables_number 2
_symmetry_space_group_name_Hall '-P 1'
_symmetry_space_group_name_H-M 'P -1'
_cell_angle_alpha 111.73(2)
_cell_angle_beta 106.25(2)
_cell_angle_gamma 106.80(2)
_cell_formula_units_Z 2
_cell_length_a 9.485(2)
_cell_length_b 9.419(2)
_cell_length_c 9.379(2)
_cell_volume 671.0
_exptl_crystal_density_meas 3.03
_refine_ls_R_factor_all 0.034
_cod_database_code 1007028

loop_
_symmetry_equiv_pos_as_xyz
x,y,z
-x,-y,-z

loop_
_atom_site_label
_atom_site_type_symbol
_atom_site_symmetry_multiplicity
_atom_site_Wyckoff_symbol
_atom_site_fract_x
_atom_site_fract_y
_atom_site_fract_z
_atom_site_occupancy
_atom_site_attached_hydrogens
_atom_site_calc_flag
Cu1 Cu2+ 2 i 0.21530(3) 0.29355(3) 0.09956(3) 1. 0 d
Cu2 Cu2+ 2 i 0.28215(3) 0.22993(3) 0.74299(3) 1. 0 d
P1 P5+ 2 i 0.64763(5) 0.39524(6) 0.00868(6) 1. 0 d
P2 P5+ 2 i 0.84434(6) 0.21520(6) 0.95098(6) 1. 0 d
P3 P5+ 2 i 0.92277(6) 0.08589(6) 0.18818(6) 1. 0 d
P4 P5+ 2 i 0.90004(5) 0.14995(6) 0.51624(6) 1. 0 d
P5 P5+ 2 i 0.70537(5) 0.33580(6) 0.57761(6) 1. 0 d
P6 P5+ 2 i 0.59043(6) 0.43079(6) 0.31515(6) 1. 0 d
O1 O2- 2 i 0.8081(2) 0.3784(2) 0.0106(2) 1. 0 d
O2 O2- 2 i 0.8436(2) 0.1775(2) 0.1028(2) 1. 0 d
O3 O2- 2 i 0.9217(2) 0.1806(2) 0.3676(2) 1. 0 d
O4 O2- 2 i 0.8636(2) 0.3035(2) 0.6104(2) 1. 0 d
O5 O2- 2 i 0.7067(2) 0.3887(2) 0.4343(2) 1. 0 d
O6 O2- 2 i 0.6322(2) 0.3611(2) 0.1572(2) 1. 0 d
O7 O2- 2 i 0.5057(2) 0.2551(2) 0.8442(2) 1. 0 d
O8 O2- 2 i 0.3253(2) 0.4275(2) 0.9590(2) 1. 0 d
O9 O2- 2 i 0.0098(2) 0.2716(2) 0.9590(2) 1. 0 d
O10 O2- 2 i 0.7060(2) 0.0746(2) 0.7866(2) 1. 0 d
O11 O2- 2 i 0.1969(2) 0.0975(2) 0.9017(2) 1. 0 d
O12 O2- 2 i 0.0928(2) 0.1315(2) 0.2090(2) 1. 0 d
O13 O2- 2 i 0.2484(2) 0.0149(2) 0.5586(2) 1. 0 d
O14 O2- 2 i 0.0541(2) 0.1717(2) 0.6358(2) 1. 0 d
O15 O2- 2 i 0.2584(2) 0.5166(2) 0.2644(2) 1. 0 d
O16 O2- 2 i 0.5564(2) 0.1760(2) 0.5066(2) 1. 0 d
O17 O2- 2 i 0.3568(2) 0.3837(2) 0.6099(2) 1. 0 d
O18 O2- 2 i 0.4175(2) 0.3144(2) 0.2625(2) 1. 0 d
Li1 Li1+ 2 i 0.3156(6) 0.1610(7) 0.3626(7) 1. 0 d
Li2 Li1+ 2 i 0.4996(5) 0.0662(5) 0.6546(5) 1. 0 d

loop_
_atom_type_symbol
_atom_type_oxidation_number
Cu2+ 2.000
P5+ 5.000
O2- -2.000
Li1+ 1.000
